data_4000296
_journal_name_full 'Chemistry of Materials'
_journal_paper_doi 10.1021/cm0340532
_journal_year 2003
_chemical_formula_sum 'C11 H10 N2 O4'
_chemical_formula_weight 234.21
_space_group_IT_number 14
_symmetry_cell_setting monoclinic
_symmetry_space_group_name_Hall '-P 2ybc'
_symmetry_space_group_name_H-M 'P 1 21/c 1'
_atom_sites_solution_hydrogens geom
_atom_sites_solution_primary direct
_atom_sites_solution_secondary difmap
_cell_angle_alpha 90.00
_cell_angle_beta 94.984(2)
_cell_angle_gamma 90.00
_cell_formula_units_Z 4
_cell_length_a 15.1627(12)
_cell_length_b 9.9144(8)
_cell_length_c 7.0126(6)
_cell_measurement_reflns_used 3092
_cell_measurement_temperature 100(2)
_cell_measurement_theta_max 28.22
_cell_measurement_theta_min 2.95
_cell_volume 1050.21(15)
_diffrn_ambient_temperature 100(2)
_diffrn_detector_area_resol_mean ?
_diffrn_measurement_device_type 'CCD area detector'
_diffrn_measurement_method 'phi and omega scans'
_diffrn_radiation_monochromator graphite
_diffrn_radiation_source 'fine-focus sealed tube'
_diffrn_radiation_type MoK\a
_diffrn_radiation_wavelength 0.71073
_diffrn_reflns_av_R_equivalents 0.0173
_diffrn_reflns_av_sigmaI/netI 0.0220
_diffrn_reflns_limit_h_max 13
_diffrn_reflns_limit_h_min -20
_diffrn_reflns_limit_k_max 13
_diffrn_reflns_limit_k_min -13
_diffrn_reflns_limit_l_max 9
_diffrn_reflns_limit_l_min -9
_diffrn_reflns_number 6664
_diffrn_reflns_theta_max 28.29
_diffrn_reflns_theta_min 2.46
_diffrn_standards_decay_% 0
_diffrn_standards_interval_count ?
_diffrn_standards_interval_time ?
_diffrn_standards_number ?
_exptl_absorpt_coefficient_mu 0.115
_exptl_absorpt_correction_T_max 0.9886
_exptl_absorpt_correction_T_min 0.9342
_exptl_absorpt_correction_type multi-scan
_exptl_absorpt_process_details 'Sadabs (Bruker)'
_exptl_crystal_colour light
_exptl_crystal_density_diffrn 1.481
_exptl_crystal_density_meas 0
_exptl_crystal_density_method 'not measured'
_exptl_crystal_description block
_exptl_crystal_F_000 488
_exptl_crystal_size_max 0.60
_exptl_crystal_size_mid 0.10
_exptl_crystal_size_min 0.10
_refine_ls_extinction_coef ?
_refine_ls_extinction_method none
_refine_ls_goodness_of_fit_ref 1.042
_refine_ls_hydrogen_treatment mixed
_refine_ls_matrix_type full
_refine_ls_number_parameters 156
_refine_ls_number_reflns 2498
_refine_ls_number_restraints 0
_refine_ls_restrained_S_all 1.042
_refine_ls_R_factor_all 0.0426
_refine_ls_R_factor_gt 0.0333
_refine_ls_shift/su_max 0.000
_refine_ls_shift/su_mean 0.000
_refine_ls_structure_factor_coef Fsqd
_refine_ls_weighting_details 'calc w=1/[\s^2^(Fo^2^)+(0.0418P)^2^+0.4235P] where P=(Fo^2^+2Fc^2^)/3'
_refine_ls_weighting_scheme calc
_refine_ls_wR_factor_gt 0.0841
_refine_ls_wR_factor_ref 0.0910
_reflns_number_gt 2077
_reflns_number_total 2498
_reflns_threshold_expression >2sigma(I)
_cod_depositor_comments
;
The following automatic conversions were performed:
'_symmetry_cell_setting' value 'Monoclinic' changed to 'monoclinic'
according to '/home/saulius/struct/CIF-dictionaries/cif_core.dic'
dictionary named 'cif_core.dic' version 2.4.1 from 2010-06-29.

Automatic conversion script
Id: cif_fix_enum 1527 2010-12-29 10:47:43Z saulius 
;
_cod_original_sg_symbol_H-M P2(1)/c
_cod_database_code 4000296

loop_
_symmetry_equiv_pos_as_xyz
'x, y, z'
'-x, y+1/2, -z+1/2'
'-x, -y, -z'
'x, -y-1/2, z-1/2'

loop_
_atom_site_label
_atom_site_type_symbol
_atom_site_fract_x
_atom_site_fract_y
_atom_site_fract_z
_atom_site_U_iso_or_equiv
_atom_site_adp_type
_atom_site_occupancy
_atom_site_symmetry_multiplicity
_atom_site_calc_flag
_atom_site_refinement_flags
_atom_site_disorder_assembly
_atom_site_disorder_group
O1 O 0.45618(6) 0.18302(9) 0.16992(14) 0.0247(2) Uani 1 1 d . . .
O2 O 0.39760(6) -0.01345(9) 0.25752(13) 0.0240(2) Uani 1 1 d . . .
O3 O 0.27039(5) -0.13908(8) -0.02098(12) 0.0183(2) Uani 1 1 d . . .
O4 O 0.12593(6) -0.09885(9) 0.00400(14) 0.0226(2) Uani 1 1 d . . .
N1 N 0.20776(6) 0.30894(9) 0.00005(14) 0.0149(2) Uani 1 1 d . . .
N2 N 0.17126(7) 0.43317(10) -0.03205(15) 0.0191(2) Uani 1 1 d . . .
C1 C 0.29325(8) 0.28866(11) 0.06875(16) 0.0155(2) Uani 1 1 d . . .
H1 H 0.3361 0.3568 0.1002 0.019 Uiso 1 1 calc R . .
C2 C 0.08840(8) 0.43095(12) -0.10135(17) 0.0202(3) Uani 1 1 d . . .
H2 H 0.0605 0.5154 -0.1287 0.024 Uiso 1 1 calc R . .
C3 C 0.03650(8) 0.31297(13) -0.13934(17) 0.0204(3) Uani 1 1 d . . .
H3 H -0.0235 0.3197 -0.1902 0.024 Uiso 1 1 calc R . .
C4 C 0.07422(8) 0.19008(12) -0.10163(16) 0.0176(2) Uani 1 1 d . . .
H4 H 0.0410 0.1095 -0.1234 0.021 Uiso 1 1 calc R . .
C5 C 0.16426(8) 0.18562(11) -0.02918(16) 0.0147(2) Uani 1 1 d . . .
C6 C 0.22582(7) 0.08466(11) 0.02288(16) 0.0144(2) Uani 1 1 d . . .
C7 C 0.30677(7) 0.15098(12) 0.08472(16) 0.0148(2) Uani 1 1 d . . .
C8 C 0.38995(7) 0.09391(12) 0.17770(16) 0.0161(2) Uani 1 1 d . . .
C9 C 0.53937(8) 0.14631(15) 0.2743(2) 0.0303(3) Uani 1 1 d . . .
H9A H 0.5288 0.1198 0.4050 0.045 Uiso 1 1 calc R . .
H9B H 0.5797 0.2237 0.2787 0.045 Uiso 1 1 calc R . .
H9C H 0.5659 0.0706 0.2099 0.045 Uiso 1 1 calc R . .
C10 C 0.20153(8) -0.05846(11) 0.00369(16) 0.0153(2) Uani 1 1 d . . .
C11 C 0.24934(9) -0.28187(12) -0.03508(18) 0.0208(3) Uani 1 1 d . . .
H11A H 0.2378 -0.3163 0.0914 0.031 Uiso 1 1 calc R . .
H11B H 0.2994 -0.3308 -0.0816 0.031 Uiso 1 1 calc R . .
H11C H 0.1967 -0.2948 -0.1245 0.031 Uiso 1 1 calc R . .

loop_
_atom_site_aniso_label
_atom_site_aniso_U_11
_atom_site_aniso_U_22
_atom_site_aniso_U_33
_atom_site_aniso_U_23
_atom_site_aniso_U_13
_atom_site_aniso_U_12
O1 0.0135(4) 0.0270(5) 0.0328(5) 0.0105(4) -0.0035(4) -0.0046(3)
O2 0.0224(5) 0.0173(4) 0.0309(5) 0.0051(4) -0.0058(4) -0.0012(3)
O3 0.0176(4) 0.0130(4) 0.0242(5) -0.0029(3) 0.0016(3) -0.0009(3)
O4 0.0165(4) 0.0182(4) 0.0330(5) -0.0021(4) 0.0024(3) -0.0040(3)
N1 0.0167(5) 0.0130(5) 0.0150(5) 0.0007(3) 0.0014(4) 0.0003(4)
N2 0.0237(5) 0.0142(5) 0.0196(5) 0.0022(4) 0.0036(4) 0.0042(4)
C1 0.0149(5) 0.0160(5) 0.0155(5) 0.0002(4) 0.0011(4) -0.0025(4)
C2 0.0220(6) 0.0201(6) 0.0189(6) 0.0031(5) 0.0040(5) 0.0063(5)
C3 0.0171(6) 0.0275(6) 0.0166(6) 0.0016(5) 0.0011(4) 0.0036(5)
C4 0.0165(6) 0.0217(6) 0.0145(5) -0.0007(4) 0.0012(4) -0.0001(4)
C5 0.0178(6) 0.0143(5) 0.0122(5) -0.0008(4) 0.0029(4) -0.0014(4)
C6 0.0146(5) 0.0146(5) 0.0143(5) 0.0000(4) 0.0017(4) -0.0007(4)
C7 0.0154(6) 0.0157(5) 0.0134(5) 0.0000(4) 0.0018(4) -0.0014(4)
C8 0.0153(5) 0.0175(5) 0.0154(5) -0.0010(4) 0.0014(4) -0.0012(4)
C9 0.0129(6) 0.0365(8) 0.0401(8) 0.0088(6) -0.0053(5) -0.0020(5)
C10 0.0172(6) 0.0149(5) 0.0136(5) -0.0004(4) -0.0002(4) -0.0008(4)
C11 0.0270(6) 0.0121(5) 0.0228(6) -0.0026(4) 0.0003(5) -0.0001(5)
